data_1549769
loop_
_publ_author_name
'Chen, Shi-Ming'
'Xiong, Jin'
'Zhang, Yi-Quan'
'Yuan, Qiong'
'Wang, Bing-Wu'
'Gao, Song'

_publ_section_title
;
 A soft phosphorus atom to &quot;harden&quot; an erbium(iii) single-ion
 magnet.
;
_journal_issue 38
_journal_name_full 'Chemical science'
_journal_page_first 7540
_journal_page_last 7545
_journal_paper_doi 10.1039/c8sc01626g
_journal_volume 9
_journal_year 2018
_chemical_formula_moiety 'C12 H24 Dy P Si2, C8 H8'
_chemical_formula_sum 'C20 H32 Dy P Si2'
_chemical_formula_weight 522.10
_space_group_crystal_system orthorhombic
_space_group_IT_number 62
_space_group_name_Hall '-P 2ac 2n'
_space_group_name_H-M_alt 'P n m a'
_symmetry_space_group_name_Hall '-P 2ac 2n'
_symmetry_space_group_name_H-M 'P n m a'
_atom_sites_solution_hydrogens mixed
_atom_sites_solution_primary iterative
_audit_creation_date 2017-05-14
_audit_creation_method
;
Olex2 1.2
(compiled 2016.09.09 svn.r3337 for OlexSys, GUI svn.r5227)
;
_audit_update_record
;
2018-04-10 deposited with the CCDC.
2018-08-01 downloaded from the CCDC.
;
_cell_angle_alpha 90
_cell_angle_beta 90
_cell_angle_gamma 90
_cell_formula_units_Z 4
_cell_length_a 12.8248(7)
_cell_length_b 18.9114(12)
_cell_length_c 9.3047(4)
_cell_measurement_reflns_used 3359
_cell_measurement_temperature 180.00(10)
_cell_measurement_theta_max 28.6090
_cell_measurement_theta_min 3.4190
_cell_volume 2256.7(2)
_computing_cell_refinement
;
CrysAlisPro, Agilent Technologies,
Version 1.171.36.32 (release 02-08-2013 CrysAlis171 .NET)
(compiled Aug  2 2013,16:46:58)
;
_computing_data_collection
;
CrysAlisPro, Agilent Technologies,
Version 1.171.36.32 (release 02-08-2013 CrysAlis171 .NET)
(compiled Aug  2 2013,16:46:58)
;
_computing_data_reduction
;
CrysAlisPro, Agilent Technologies,
Version 1.171.36.32 (release 02-08-2013 CrysAlis171 .NET)
(compiled Aug  2 2013,16:46:58)
;
_computing_molecular_graphics 'Olex2 (Dolomanov et al., 2009)'
_computing_publication_material 'Olex2 (Dolomanov et al., 2009)'
_computing_structure_refinement 'ShelXL (Sheldrick, 2015)'
_computing_structure_solution
;
Superflip (Palatinus & Chapuis, 2007;Palatinus & van der Lee, 2008;
Palatinus et al., 2012)
;
_diffrn_ambient_temperature 180.00(10)
_diffrn_detector_area_resol_mean 10.3914
_diffrn_measured_fraction_theta_full 0.998
_diffrn_measured_fraction_theta_max 0.929
_diffrn_measurement_details
;
#__ type_ start__ end____ width___ exp.time_
  1 omega   -9.00   80.00   1.0000    7.0000
omega____ theta____ kappa____ phi______ frames
    -       13.4628   57.0000   60.0000 89

#__ type_ start__ end____ width___ exp.time_
  2 omega  -79.00   10.00   1.0000    7.0000
omega____ theta____ kappa____ phi______ frames
    -      -14.5566  -57.0000  120.0000 89

#__ type_ start__ end____ width___ exp.time_
  3 omega  -35.00   59.00   1.0000    7.0000
omega____ theta____ kappa____ phi______ frames
    -      -14.5566   57.0000  -90.0000 94
;
_diffrn_measurement_device_type 'SuperNova, Dual, Cu at zero, Atlas'
_diffrn_measurement_method '\w scans'
_diffrn_orient_matrix_UB_11 0.0207453000
_diffrn_orient_matrix_UB_12 -0.0334769000
_diffrn_orient_matrix_UB_13 -0.0190504000
_diffrn_orient_matrix_UB_21 -0.0230115000
_diffrn_orient_matrix_UB_22 0.0029454000
_diffrn_orient_matrix_UB_23 -0.0690890000
_diffrn_orient_matrix_UB_31 0.0457998000
_diffrn_orient_matrix_UB_32 0.0166495000
_diffrn_orient_matrix_UB_33 -0.0260361000
_diffrn_radiation_monochromator mirror
_diffrn_radiation_type MoK\a
_diffrn_radiation_wavelength 0.710
_diffrn_reflns_av_R_equivalents 0.0548
_diffrn_reflns_av_unetI/netI 0.0515
_diffrn_reflns_Laue_measured_fraction_full 0.998
_diffrn_reflns_Laue_measured_fraction_max 0.929
_diffrn_reflns_limit_h_max 17
_diffrn_reflns_limit_h_min -17
_diffrn_reflns_limit_k_max 21
_diffrn_reflns_limit_k_min -25
_diffrn_reflns_limit_l_max 13
_diffrn_reflns_limit_l_min -8
_diffrn_reflns_number 15778
_diffrn_reflns_point_group_measured_fraction_full 0.998
_diffrn_reflns_point_group_measured_fraction_max 0.929
_diffrn_reflns_theta_full 25.214
_diffrn_reflns_theta_max 30.283
_diffrn_reflns_theta_min 3.174
_diffrn_source 'SuperNova (Mo) X-ray Source'
_exptl_absorpt_coefficient_mu 3.488
_exptl_absorpt_correction_T_max 1.00000
_exptl_absorpt_correction_T_min 0.84688
_exptl_absorpt_correction_type multi-scan
_exptl_absorpt_process_details
;
CrysAlisPro, Agilent Technologies,
Version 1.171.36.32 (release 02-08-2013 CrysAlis171 .NET)
(compiled Aug  2 2013,16:46:58)
Empirical absorption correction using spherical harmonics,
 implemented in SCALE3 ABSPACK scaling algorithm.
;
_exptl_crystal_colour 'clear light yellow'
_exptl_crystal_colour_lustre clear
_exptl_crystal_colour_modifier light
_exptl_crystal_colour_primary yellow
_exptl_crystal_density_diffrn 1.537
_exptl_crystal_description block
_exptl_crystal_F_000 1044
_exptl_crystal_size_max 0.15
_exptl_crystal_size_mid 0.1
_exptl_crystal_size_min 0.08
_refine_diff_density_max 1.395
_refine_diff_density_min -0.547
_refine_diff_density_rms 0.139
_refine_ls_extinction_method none
_refine_ls_goodness_of_fit_ref 1.076
_refine_ls_hydrogen_treatment mixed
_refine_ls_matrix_type full
_refine_ls_number_parameters 124
_refine_ls_number_reflns 3233
_refine_ls_number_restraints 0
_refine_ls_restrained_S_all 1.076
_refine_ls_R_factor_all 0.0709
_refine_ls_R_factor_gt 0.0324
_refine_ls_shift/su_max 0.000
_refine_ls_shift/su_mean 0.000
_refine_ls_structure_factor_coef Fsqd
_refine_ls_weighting_details 'w=1/[\s^2^(Fo^2^)+(0.0100P)^2^+2.3860P] where P=(Fo^2^+2Fc^2^)/3'
_refine_ls_weighting_scheme calc
_refine_ls_wR_factor_gt 0.0480
_refine_ls_wR_factor_ref 0.0612
_reflns_Friedel_coverage 0.000
_reflns_number_gt 2126
_reflns_number_total 3233
_reflns_threshold_expression 'I > 2\s(I)'
_cod_data_source_file c8sc01626g2.cif
_cod_data_source_block 1_reducted_CCDC2
_cod_depositor_comments 'Adding full bibliography for 1549767--1549771.cif.'
_cod_database_code 1549769
_shelxl_version_number 2014-3
_chemical_oxdiff_formula 'C20 H32 Si2 P1 Dy1'
_shelx_space_group_comment
;
The symmetry employed for this shelxl refinement is uniquely defined
by the following loop, which should always be used as a source of
symmetry information in preference to the above space-group names.
They are only intended as comments.
;
_reflns_odcompleteness_completeness 99.59
_reflns_odcompleteness_iscentric 1
_reflns_odcompleteness_theta 27.42
_olex2_refinement_description
;
1. Fixed Uiso
 At 1.2 times of:
  All C(H) groups
 At 1.5 times of:
  All C(H,H,H) groups
2.a Aromatic/amide H refined with riding coordinates:
 C1(H1), C4(H4)
2.b Idealised Me refined as rotating group:
 C10(H10A,H10B,H10C), C9(H9A,H9B,H9C), C8(H8A,H8B,H8C), C7(H7A,H7B,H7C)
;
_olex2_submission_special_instructions 'No special instructions were received'

loop_
_space_group_symop_operation_xyz
'x, y, z'
'-x+1/2, -y, z+1/2'
'x+1/2, -y+1/2, -z+1/2'
'-x, y+1/2, -z'
'-x, -y, -z'
'x-1/2, y, -z-1/2'
'-x-1/2, y-1/2, z-1/2'
'x, -y-1/2, z'

loop_
_atom_site_label
_atom_site_type_symbol
_atom_site_fract_x
_atom_site_fract_y
_atom_site_fract_z
_atom_site_U_iso_or_equiv
_atom_site_adp_type
_atom_site_occupancy
_atom_site_site_symmetry_order
_atom_site_calc_flag
_atom_site_refinement_flags_posn
_atom_site_refinement_flags_adp
_atom_site_refinement_flags_occupancy
Dy1 Dy 0.19907(2) 0.2500 0.49946(3) 0.02352(7) Uani 1 2 d S T P
P1 P 0.12953(10) 0.2500 0.79125(13) 0.0206(3) Uani 1 2 d S T P
Si1 Si 0.08087(8) 0.41234(5) 0.73981(11) 0.0260(2) Uani 1 1 d . . .
C6 C 0.0060(3) 0.28739(17) 0.5788(3) 0.0226(8) Uani 1 1 d . . .
C10 C 0.1592(3) 0.4179(2) 0.9076(4) 0.0442(11) Uani 1 1 d . . .
H10A H 0.1222 0.3938 0.9856 0.066 Uiso 1 1 calc GR . .
H10B H 0.1698 0.4677 0.9332 0.066 Uiso 1 1 calc GR . .
H10C H 0.2270 0.3952 0.8924 0.066 Uiso 1 1 calc GR . .
C5 C 0.0710(3) 0.31741(17) 0.6856(3) 0.0202(7) Uani 1 1 d . . .
C9 C 0.1439(3) 0.4682(2) 0.6001(4) 0.0431(11) Uani 1 1 d . . .
H9A H 0.1430 0.5178 0.6310 0.065 Uiso 1 1 calc GR . .
H9B H 0.1057 0.4635 0.5094 0.065 Uiso 1 1 calc GR . .
H9C H 0.2162 0.4528 0.5864 0.065 Uiso 1 1 calc GR . .
C1 C 0.3855(3) 0.2872(2) 0.4506(4) 0.0368(10) Uani 1 1 d . . .
H1 H 0.4413 0.3064 0.5051 0.044 Uiso 1 1 calc R . .
C2 C 0.3223(3) 0.3396(2) 0.3889(4) 0.0376(10) Uani 1 1 d . . .
C3 C 0.2319(4) 0.3396(3) 0.3034(4) 0.0405(11) Uani 1 1 d . . .
C8 C -0.0520(3) 0.4487(2) 0.7786(4) 0.0424(11) Uani 1 1 d . . .
H8A H -0.0856 0.4199 0.8529 0.064 Uiso 1 1 calc GR . .
H8B H -0.0941 0.4475 0.6908 0.064 Uiso 1 1 calc GR . .
H8C H -0.0457 0.4976 0.8124 0.064 Uiso 1 1 calc GR . .
C4 C 0.1694(3) 0.2130(2) 0.2426(4) 0.0453(12) Uani 1 1 d . . .
H4 H 0.1134 0.1939 0.1882 0.054 Uiso 1 1 calc R . .
C7 C -0.0620(3) 0.3296(2) 0.4768(4) 0.0380(10) Uani 1 1 d . . .
H7A H -0.0551 0.3105 0.3794 0.057 Uiso 1 1 calc GR . .
H7B H -0.0399 0.3792 0.4776 0.057 Uiso 1 1 calc GR . .
H7C H -0.1349 0.3263 0.5076 0.057 Uiso 1 1 calc GR . .
H3 H 0.210(3) 0.386(2) 0.294(4) 0.036(12) Uiso 1 1 d . . .
H2 H 0.341(3) 0.384(2) 0.415(4) 0.044(13) Uiso 1 1 d . . .

loop_
_atom_site_aniso_label
_atom_site_aniso_U_11
_atom_site_aniso_U_22
_atom_site_aniso_U_33
_atom_site_aniso_U_23
_atom_site_aniso_U_13
_atom_site_aniso_U_12
Dy1 0.02170(12) 0.03325(14) 0.01561(11) 0.000 0.00247(11) 0.000
P1 0.0233(7) 0.0209(7) 0.0177(6) 0.000 0.0004(5) 0.000
Si1 0.0301(6) 0.0206(5) 0.0271(5) 0.0023(4) 0.0022(5) 0.0026(4)
C6 0.0189(18) 0.0272(19) 0.0216(17) 0.0014(14) 0.0001(15) 0.0038(15)
C10 0.056(3) 0.028(2) 0.048(3) -0.0047(19) -0.014(2) -0.002(2)
C5 0.0199(18) 0.0206(18) 0.0201(17) 0.0010(14) 0.0020(14) 0.0007(14)
C9 0.047(3) 0.029(2) 0.053(3) 0.014(2) 0.013(2) -0.003(2)
C1 0.023(2) 0.054(3) 0.034(2) -0.0042(18) 0.0039(17) -0.0068(19)
C2 0.042(3) 0.036(3) 0.035(2) 0.0001(19) 0.009(2) -0.006(2)
C3 0.047(3) 0.045(3) 0.029(2) 0.011(2) 0.009(2) 0.006(2)
C8 0.044(3) 0.038(2) 0.046(3) 0.003(2) 0.009(2) 0.014(2)
C4 0.041(2) 0.075(3) 0.0197(18) -0.012(2) 0.0020(18) -0.016(2)
C7 0.034(2) 0.044(2) 0.035(2) 0.0017(19) -0.0081(18) 0.0086(19)

loop_
_atom_type_symbol
_atom_type_description
_atom_type_scat_dispersion_real
_atom_type_scat_dispersion_imag
_atom_type_scat_source
C C 0.0033 0.0016 'International Tables Vol C Tables 4.2.6.8 and 6.1.1.4'
H H 0.0000 0.0000 'International Tables Vol C Tables 4.2.6.8 and 6.1.1.4'
Dy Dy -0.1892 4.4098 'International Tables Vol C Tables 4.2.6.8 and 6.1.1.4'
P P 0.1023 0.0942 'International Tables Vol C Tables 4.2.6.8 and 6.1.1.4'
Si Si 0.0817 0.0704 'International Tables Vol C Tables 4.2.6.8 and 6.1.1.4'

loop_
_geom_angle_atom_site_label_1
_geom_angle_atom_site_label_2
_geom_angle_atom_site_label_3
_geom_angle
_geom_angle_site_symmetry_1
_geom_angle_site_symmetry_3
C6 Dy1 P1 56.62(7) 8_565 .
C6 Dy1 P1 56.62(7) . .
C6 Dy1 C6 30.61(14) . 8_565
C6 Dy1 C5 52.20(10) . 8_565
C6 Dy1 C5 30.50(10) 8_565 8_565
C6 Dy1 C5 52.20(10) 8_565 .
C6 Dy1 C5 30.50(10) . .
C5 Dy1 P1 37.10(7) 8_565 .
C5 Dy1 P1 37.10(7) . .
C5 Dy1 C5 56.22(14) . 8_565
C5 P1 Dy1 66.80(11) 8_565 .
C5 P1 Dy1 66.80(11) . .
C5 P1 C5 91.8(2) . 8_565
C10 Si1 C5 108.51(17) . .
C10 Si1 C9 108.6(2) . .
C10 Si1 C8 108.0(2) . .
C5 Si1 C8 110.06(17) . .
C9 Si1 C5 112.73(17) . .
C9 Si1 C8 108.77(19) . .
C6 C6 Dy1 74.70(7) 8_565 .
C6 C6 C5 113.63(19) 8_565 .
C6 C6 C7 121.8(2) 8_565 .
C5 C6 Dy1 75.80(19) . .
C5 C6 C7 124.5(3) . .
C7 C6 Dy1 119.9(2) . .
P1 C5 Dy1 76.10(12) . .
P1 C5 Si1 120.78(18) . .
Si1 C5 Dy1 125.76(15) . .
C6 C5 Dy1 73.70(18) . .
C6 C5 P1 110.5(2) . .
C6 C5 Si1 127.9(2) . .
C2 C1 C1 134.9(2) . 8_565
C1 C2 C3 135.0(4) . .
C4 C3 C2 134.6(4) 8_565 .
C3 C4 C4 135.4(3) 8_565 8_565

loop_
_geom_bond_atom_site_label_1
_geom_bond_atom_site_label_2
_geom_bond_distance
_geom_bond_site_symmetry_2
Dy1 P1 2.8577(12) .
Dy1 C6 2.679(3) .
Dy1 C6 2.679(3) 8_565
Dy1 C5 2.706(3) .
Dy1 C5 2.706(3) 8_565
P1 C5 1.776(3) .
P1 C5 1.776(3) 8_565
Si1 C10 1.860(4) .
Si1 C5 1.869(3) .
Si1 C9 1.860(4) .
Si1 C8 1.872(4) .
C6 C6 1.414(7) 8_565
C6 C5 1.416(4) .
C6 C7 1.515(5) .
C1 C1 1.406(8) 8_565
C1 C2 1.404(5) .
C2 C3 1.406(6) .
C3 C4 1.396(6) 8_565
C4 C3 1.396(6) 8_565
C4 C4 1.399(8) 8_565

loop_
_cod_changelog_entry_id
_cod_changelog_entry_author
_cod_changelog_entry_date
_cod_changelog_entry_text
1 'Vaitkus, Antanas' 2022-06-29T12:40:00+03:00
;
 Removed the '_chemical_name_systematic' data item that had an incorrect value.
;
